data_4001122
loop_
_publ_author_name
'Suescun, Leopoldo'
'Dabrowski, Bogdan'
'Mais, James'
'Remsen, Steven'
'Richardson, James W.'
'Maxey, Evan R.'
'Jorgensen, James D.'

_publ_section_title
;
 Oxygen Ordered Phases in LaxSr1&#x2212;xMnOy(0 &#x2264;x&#x2264; 0.2, 2.5
 &#x2264; y &#x2264; 3): An In situ Neutron Powder Diffraction Study
;
_journal_issue 4
_journal_name_full 'Chemistry of Materials'
_journal_page_first 1636
_journal_paper_doi 10.1021/cm703139c
_journal_volume 20
_journal_year 2008
_chemical_formula_structural ' Sr 3.6 La 0.4 Mn 4 O 10'
_chemical_formula_sum 'La0.2 Mn4 O5 Sr1.8'
_chemical_formula_weight 375.37
_space_group_IT_number 55
_symmetry_cell_setting orthorhombic
_symmetry_space_group_name_Hall '-P 2 2ab'
_symmetry_space_group_name_H-M 'P b a m'
_cell_angle_alpha 90.0
_cell_angle_beta 90.0
_cell_angle_gamma 90.0
_cell_formula_units_Z 2
_cell_length_a 5.60595(12)
_cell_length_b 10.92454(25)
_cell_length_c 3.88944(11)
_cell_measurement_temperature 973(5)
_cell_volume 238.199(10)
_pd_phase_name '(La0.1Sr0.9)2Mn2O5, oO, Sr2Mn2O5 type'
_cod_data_source_file cm703139c-file003.cif
_cod_data_source_block (L1S9)2M2O5-700_phase1
_cod_depositor_comments
;
The following automatic conversions were performed:

'_geom_bond_publ_flag' value 'N' changed to 'n' according to
/home/saulius/struct/CIF-dictionaries/cif_core.dic dictionary named
'cif_core.dic' version 2.4.1 from 2010-06-29 (110
times).

'_geom_angle_publ_flag' value 'N' changed to 'n' according
to /home/saulius/struct/CIF-dictionaries/cif_core.dic dictionary
named 'cif_core.dic' version 2.4.1 from 2010-06-29 (515 times).

Automatic conversion script
Id: cif_fix_values 1715 2011-07-08 13:25:40Z adriana 
;
_cod_original_cell_volume 238.199(6)
_cod_original_formula_sum 'La0.20 Mn4 O5 Sr1.80'
_cod_database_code 4001122

loop_
_symmetry_equiv_pos_site_id
_symmetry_equiv_pos_as_xyz
1 +x,+y,+z
2 -x+1/2,+y+1/2,+z
3 +x+1/2,-y+1/2,+z
4 -x,-y,+z
-1 -x,-y,-z
-2 +x+1/2,-y+1/2,-z
-3 -x+1/2,+y+1/2,-z
-4 +x,+y,-z

loop_
_atom_site_aniso_label
_atom_site_aniso_U_11
_atom_site_aniso_U_12
_atom_site_aniso_U_13
_atom_site_aniso_U_22
_atom_site_aniso_U_23
_atom_site_aniso_U_33
O1 0.0338(20) -0.0250(16) 0.0 0.0456(23) 0.0 0.0136(15)
O2 0.0120(16) -0.0123(13) 0.0 0.0179(21) 0.0 0.0418(26)
O3 0.0149(28) -0.0080(21) 0.0 0.050(4) 0.0 0.0223(31)

loop_
_atom_site_type_symbol
_atom_site_label
_atom_site_fract_x
_atom_site_fract_y
_atom_site_fract_z
_atom_site_occupancy
_atom_site_thermal_displace_type
_atom_site_U_iso_or_equiv
_atom_site_symmetry_multiplicity
La La1 0.28192(33) 0.36469(22) 0.5 0.1 Uiso 0.0184(8) 4
Sr Sr1 0.28192(33) 0.36469(22) 0.5 0.9 Uiso 0.0184(8) 4
Mn Mn2 0.2571(7) 0.12114(28) 0.0 1.0 Uiso 0.0083(7) 4
O O1 0.2849(5) 0.10651(30) 0.5 1.0 Uani 0.031 4
O O2 0.5274(4) 0.22832(23) 0.0 1.0 Uani 0.0239 4
O O3 0.0 0.0 0.0 1.0 Uani 0.02917 2

loop_
_geom_angle_atom_site_label_1
_geom_angle_atom_site_label_2
_geom_angle_atom_site_label_3
_geom_angle
_geom_angle_site_symmetry_1
_geom_angle_site_symmetry_3
_geom_angle_publ_flag
La1 La1 La1 96.40(11) 3_455 3_555 n
La1 La1 Sr1 90.0 3_455 1_554 n
La1 La1 Sr1 90.0 3_455 1_556 n
La1 La1 Sr1 0.0 3_455 3_455 n
La1 La1 Sr1 96.40(11) 3_455 3_555 n
La1 La1 Sr1 171.39(11) 3_455 4_665 n
La1 La1 O1 123.72(8) 3_455 2_555 n
La1 La1 O2 48.31(5) 3_455 3_455 n
La1 La1 O2 48.31(5) 3_455 3_456 n
La1 La1 O3 133.974(25) 3_455 2_555 n
La1 La1 O3 133.974(25) 3_455 2_556 n
La1 La1 Sr1 90.0 3_555 1_554 n
La1 La1 Sr1 90.0 3_555 1_556 n
La1 La1 Sr1 96.40(11) 3_555 3_455 n
La1 La1 Sr1 0.0 3_555 3_555 n
La1 La1 Sr1 92.20(4) 3_555 4_665 n
La1 La1 O1 139.87(10) 3_555 2_555 n
La1 La1 O2 98.49(9) 3_555 3_455 n
La1 La1 O2 98.49(9) 3_555 3_456 n
La1 La1 O3 91.548(29) 3_555 2_555 n
La1 La1 O3 91.548(29) 3_555 2_556 n
Sr1 La1 Sr1 180.0 1_554 1_556 n
Sr1 La1 Sr1 90.0 1_554 3_455 n
Sr1 La1 Sr1 90.0 1_554 3_555 n
Sr1 La1 Sr1 90.0 1_554 4_665 n
Sr1 La1 O1 90.0 1_554 2_555 n
Sr1 La1 O2 42.01(6) 1_554 3_455 n
Sr1 La1 O2 137.99(6) 1_554 3_456 n
Sr1 La1 O3 44.607(32) 1_554 2_555 n
Sr1 La1 O3 135.393(32) 1_554 2_556 n
Sr1 La1 Sr1 90.0 1_556 3_455 n
Sr1 La1 Sr1 90.0 1_556 3_555 n
Sr1 La1 Sr1 90.0 1_556 4_665 n
Sr1 La1 O1 90.0 1_556 2_555 n
Sr1 La1 O2 137.99(6) 1_556 3_455 n
Sr1 La1 O2 42.01(6) 1_556 3_456 n
Sr1 La1 O3 135.393(32) 1_556 2_555 n
Sr1 La1 O3 44.607(32) 1_556 2_556 n
Sr1 La1 Sr1 96.40(11) 3_455 3_555 n
Sr1 La1 Sr1 171.39(11) 3_455 4_665 n
Sr1 La1 O1 123.72(8) 3_455 2_555 n
Sr1 La1 O2 48.31(5) 3_455 3_455 n
Sr1 La1 O2 48.31(5) 3_455 3_456 n
Sr1 La1 O3 133.974(25) 3_455 2_555 n
Sr1 La1 O3 133.974(25) 3_455 2_556 n
Sr1 La1 Sr1 92.20(4) 3_555 4_665 n
Sr1 La1 O1 139.87(10) 3_555 2_555 n
Sr1 La1 O2 98.49(9) 3_555 3_455 n
Sr1 La1 O2 98.49(9) 3_555 3_456 n
Sr1 La1 O3 91.548(29) 3_555 2_555 n
Sr1 La1 O3 91.548(29) 3_555 2_556 n
Sr1 La1 O1 47.67(9) 4_665 2_555 n
Sr1 La1 O2 130.28(6) 4_665 3_455 n
Sr1 La1 O2 130.28(6) 4_665 3_456 n
Sr1 La1 O3 45.393(32) 4_665 2_555 n
Sr1 La1 O3 45.393(32) 4_665 2_556 n
O1 La1 O2 107.93(9) 2_555 3_455 n
O1 La1 O2 107.93(9) 2_555 3_456 n
O1 La1 O3 61.78(6) 2_555 2_555 n
O1 La1 O3 61.78(6) 2_555 2_556 n
O2 La1 O2 95.98(11) 3_455 3_456 n
O2 La1 O3 85.70(4) 3_455 2_555 n
O2 La1 O3 169.44(11) 3_455 2_556 n
O2 La1 O3 169.44(11) 3_456 2_555 n
O2 La1 O3 85.70(4) 3_456 2_556 n
O3 La1 O3 90.79(6) 2_555 2_556 n
La1 Sr1 La1 180.0 1_554 1_556 n
La1 Sr1 La1 90.0 1_554 3_455 n
La1 Sr1 La1 90.0 1_554 3_555 n
La1 Sr1 La1 90.0 1_554 4_665 n
La1 Sr1 Sr1 0.0 1_554 1_554 n
La1 Sr1 Sr1 180.0 1_554 1_556 n
La1 Sr1 Sr1 90.0 1_554 3_455 n
La1 Sr1 Sr1 90.0 1_554 3_555 n
La1 Sr1 Sr1 90.0 1_554 4_665 n
La1 Sr1 Mn2 53.87(4) 1_554 1_555 n
La1 Sr1 Mn2 126.13(4) 1_554 1_556 n
La1 Sr1 Mn2 55.32(4) 1_554 2_555 n
La1 Sr1 Mn2 124.68(4) 1_554 2_556 n
La1 Sr1 Mn2 53.92(5) 1_554 3_555 n
La1 Sr1 Mn2 126.08(5) 1_554 3_556 n
La1 Sr1 O1 90.0 1_554 1_555 n
La1 Sr1 O1 90.0 1_554 2_555 n
La1 Sr1 O1 90.0 1_554 3_455 n
La1 Sr1 O1 90.0 1_554 3_555 n
La1 Sr1 O2 46.20(5) 1_554 1_555 n
La1 Sr1 O2 133.80(5) 1_554 1_556 n
La1 Sr1 O2 42.01(6) 1_554 3_455 n
La1 Sr1 O2 137.99(6) 1_554 3_456 n
La1 Sr1 O3 44.607(32) 1_554 2_555 n
La1 Sr1 La1 90.0 1_556 3_455 n
La1 Sr1 La1 90.0 1_556 3_555 n
La1 Sr1 La1 90.0 1_556 4_665 n
La1 Sr1 Sr1 180.0 1_556 1_554 n
La1 Sr1 Sr1 0.0 1_556 1_556 n
La1 Sr1 Sr1 90.0 1_556 3_455 n
La1 Sr1 Sr1 90.0 1_556 3_555 n
La1 Sr1 Sr1 90.0 1_556 4_665 n
La1 Sr1 Mn2 126.13(4) 1_556 1_555 n
La1 Sr1 Mn2 53.87(4) 1_556 1_556 n
La1 Sr1 Mn2 124.68(4) 1_556 2_555 n
La1 Sr1 Mn2 55.32(4) 1_556 2_556 n
La1 Sr1 Mn2 126.08(5) 1_556 3_555 n
La1 Sr1 Mn2 53.92(5) 1_556 3_556 n
La1 Sr1 O1 90.0 1_556 1_555 n
La1 Sr1 O1 90.0 1_556 2_555 n
La1 Sr1 O1 90.0 1_556 3_455 n
La1 Sr1 O1 90.0 1_556 3_555 n
La1 Sr1 O2 133.80(5) 1_556 1_555 n
La1 Sr1 O2 46.20(5) 1_556 1_556 n
La1 Sr1 O2 137.99(6) 1_556 3_455 n
La1 Sr1 O2 42.01(6) 1_556 3_456 n
La1 Sr1 O3 135.393(32) 1_556 2_555 n
La1 Sr1 La1 96.40(11) 3_455 3_555 n
La1 Sr1 La1 171.39(11) 3_455 4_665 n
La1 Sr1 Sr1 90.0 3_455 1_554 n
La1 Sr1 Sr1 90.0 3_455 1_556 n
La1 Sr1 Sr1 0.0 3_455 3_455 n
La1 Sr1 Sr1 96.40(11) 3_455 3_555 n
La1 Sr1 Sr1 171.39(11) 3_455 4_665 n
La1 Sr1 Mn2 55.32(8) 3_455 1_555 n
La1 Sr1 Mn2 55.32(8) 3_455 1_556 n
La1 Sr1 Mn2 119.91(7) 3_455 2_555 n
La1 Sr1 Mn2 119.91(7) 3_455 2_556 n
La1 Sr1 Mn2 129.25(9) 3_455 3_555 n
La1 Sr1 Mn2 129.25(9) 3_455 3_556 n
La1 Sr1 O1 48.55(9) 3_455 1_555 n
La1 Sr1 O1 123.72(8) 3_455 2_555 n
La1 Sr1 O1 48.24(7) 3_455 3_455 n
La1 Sr1 O1 144.57(8) 3_455 3_555 n
La1 Sr1 O2 90.67(10) 3_455 1_555 n
La1 Sr1 O2 90.67(10) 3_455 1_556 n
La1 Sr1 O2 48.31(5) 3_455 3_455 n
La1 Sr1 O2 48.31(5) 3_455 3_456 n
La1 Sr1 O3 133.974(25) 3_455 2_555 n
La1 Sr1 La1 92.20(4) 3_555 4_665 n
La1 Sr1 Sr1 90.0 3_555 1_554 n
La1 Sr1 Sr1 90.0 3_555 1_556 n
La1 Sr1 Sr1 96.40(11) 3_555 3_455 n
La1 Sr1 Sr1 0.0 3_555 3_555 n
La1 Sr1 Sr1 92.20(4) 3_555 4_665 n
La1 Sr1 Mn2 59.59(9) 3_555 1_555 n
La1 Sr1 Mn2 59.59(9) 3_555 1_556 n
La1 Sr1 Mn2 126.45(7) 3_555 2_555 n
La1 Sr1 Mn2 126.45(7) 3_555 2_556 n
La1 Sr1 Mn2 55.23(5) 3_555 3_555 n
La1 Sr1 Mn2 55.23(5) 3_555 3_556 n
La1 Sr1 O1 47.86(9) 3_555 1_555 n
La1 Sr1 O1 139.87(10) 3_555 2_555 n
La1 Sr1 O1 144.64(8) 3_555 3_455 n
La1 Sr1 O1 48.16(7) 3_555 3_555 n
La1 Sr1 O2 44.07(6) 3_555 1_555 n
La1 Sr1 O2 44.07(6) 3_555 1_556 n
La1 Sr1 O2 98.49(9) 3_555 3_455 n
La1 Sr1 O2 98.49(9) 3_555 3_456 n
La1 Sr1 O3 91.548(29) 3_555 2_555 n
La1 Sr1 Sr1 90.0 4_665 1_554 n
La1 Sr1 Sr1 90.0 4_665 1_556 n
La1 Sr1 Sr1 171.39(11) 4_665 3_455 n
La1 Sr1 Sr1 92.20(4) 4_665 3_555 n
La1 Sr1 Sr1 0.0 4_665 4_665 n
La1 Sr1 Mn2 130.42(8) 4_665 1_555 n
La1 Sr1 Mn2 130.42(8) 4_665 1_556 n
La1 Sr1 Mn2 53.78(7) 4_665 2_555 n
La1 Sr1 Mn2 53.78(7) 4_665 2_556 n
La1 Sr1 Mn2 56.61(7) 4_665 3_555 n
La1 Sr1 Mn2 56.61(7) 4_665 3_556 n
La1 Sr1 O1 140.06(11) 4_665 1_555 n
La1 Sr1 O1 47.67(9) 4_665 2_555 n
La1 Sr1 O1 123.15(8) 4_665 3_455 n
La1 Sr1 O1 44.04(8) 4_665 3_555 n
La1 Sr1 O2 95.53(8) 4_665 1_555 n
La1 Sr1 O2 95.53(8) 4_665 1_556 n
La1 Sr1 O2 130.28(6) 4_665 3_455 n
La1 Sr1 O2 130.28(6) 4_665 3_456 n
La1 Sr1 O3 45.393(32) 4_665 2_555 n
Sr1 Sr1 Sr1 180.0 1_554 1_556 n
Sr1 Sr1 Sr1 90.0 1_554 3_455 n
Sr1 Sr1 Sr1 90.0 1_554 3_555 n
Sr1 Sr1 Sr1 90.0 1_554 4_665 n
Sr1 Sr1 Mn2 53.87(4) 1_554 1_555 n
Sr1 Sr1 Mn2 126.13(4) 1_554 1_556 n
Sr1 Sr1 Mn2 55.32(4) 1_554 2_555 n
Sr1 Sr1 Mn2 124.68(4) 1_554 2_556 n
Sr1 Sr1 Mn2 53.92(5) 1_554 3_555 n
Sr1 Sr1 Mn2 126.08(5) 1_554 3_556 n
Sr1 Sr1 O1 90.0 1_554 1_555 n
Sr1 Sr1 O1 90.0 1_554 2_555 n
Sr1 Sr1 O1 90.0 1_554 3_455 n
Sr1 Sr1 O1 90.0 1_554 3_555 n
Sr1 Sr1 O2 46.20(5) 1_554 1_555 n
Sr1 Sr1 O2 133.80(5) 1_554 1_556 n
Sr1 Sr1 O2 42.01(6) 1_554 3_455 n
Sr1 Sr1 O2 137.99(6) 1_554 3_456 n
Sr1 Sr1 O3 44.607(32) 1_554 2_555 n
Sr1 Sr1 Sr1 90.0 1_556 3_455 n
Sr1 Sr1 Sr1 90.0 1_556 3_555 n
Sr1 Sr1 Sr1 90.0 1_556 4_665 n
Sr1 Sr1 Mn2 126.13(4) 1_556 1_555 n
Sr1 Sr1 Mn2 53.87(4) 1_556 1_556 n
Sr1 Sr1 Mn2 124.68(4) 1_556 2_555 n
Sr1 Sr1 Mn2 55.32(4) 1_556 2_556 n
Sr1 Sr1 Mn2 126.08(5) 1_556 3_555 n
Sr1 Sr1 Mn2 53.92(5) 1_556 3_556 n
Sr1 Sr1 O1 90.0 1_556 1_555 n
Sr1 Sr1 O1 90.0 1_556 2_555 n
Sr1 Sr1 O1 90.0 1_556 3_455 n
Sr1 Sr1 O1 90.0 1_556 3_555 n
Sr1 Sr1 O2 133.80(5) 1_556 1_555 n
Sr1 Sr1 O2 46.20(5) 1_556 1_556 n
Sr1 Sr1 O2 137.99(6) 1_556 3_455 n
Sr1 Sr1 O2 42.01(6) 1_556 3_456 n
Sr1 Sr1 O3 135.393(32) 1_556 2_555 n
Sr1 Sr1 Sr1 96.40(11) 3_455 3_555 n
Sr1 Sr1 Sr1 171.39(11) 3_455 4_665 n
Sr1 Sr1 Mn2 55.32(8) 3_455 1_555 n
Sr1 Sr1 Mn2 55.32(8) 3_455 1_556 n
Sr1 Sr1 Mn2 119.91(7) 3_455 2_555 n
Sr1 Sr1 Mn2 119.91(7) 3_455 2_556 n
Sr1 Sr1 Mn2 129.25(9) 3_455 3_555 n
Sr1 Sr1 Mn2 129.25(9) 3_455 3_556 n
Sr1 Sr1 O1 48.55(9) 3_455 1_555 n
Sr1 Sr1 O1 123.72(8) 3_455 2_555 n
Sr1 Sr1 O1 48.24(7) 3_455 3_455 n
Sr1 Sr1 O1 144.57(8) 3_455 3_555 n
Sr1 Sr1 O2 90.67(10) 3_455 1_555 n
Sr1 Sr1 O2 90.67(10) 3_455 1_556 n
Sr1 Sr1 O2 48.31(5) 3_455 3_455 n
Sr1 Sr1 O2 48.31(5) 3_455 3_456 n
Sr1 Sr1 O3 133.974(25) 3_455 2_555 n
Sr1 Sr1 Sr1 92.20(4) 3_555 4_665 n
Sr1 Sr1 Mn2 59.59(9) 3_555 1_555 n
Sr1 Sr1 Mn2 59.59(9) 3_555 1_556 n
Sr1 Sr1 Mn2 126.45(7) 3_555 2_555 n
Sr1 Sr1 Mn2 126.45(7) 3_555 2_556 n
Sr1 Sr1 Mn2 55.23(5) 3_555 3_555 n
Sr1 Sr1 Mn2 55.23(5) 3_555 3_556 n
Sr1 Sr1 O1 47.86(9) 3_555 1_555 n
Sr1 Sr1 O1 139.87(10) 3_555 2_555 n
Sr1 Sr1 O1 144.64(8) 3_555 3_455 n
Sr1 Sr1 O1 48.16(7) 3_555 3_555 n
Sr1 Sr1 O2 44.07(6) 3_555 1_555 n
Sr1 Sr1 O2 44.07(6) 3_555 1_556 n
Sr1 Sr1 O2 98.49(9) 3_555 3_455 n
Sr1 Sr1 O2 98.49(9) 3_555 3_456 n
Sr1 Sr1 O3 91.548(29) 3_555 2_555 n
Sr1 Sr1 Mn2 130.42(8) 4_665 1_555 n
Sr1 Sr1 Mn2 130.42(8) 4_665 1_556 n
Sr1 Sr1 Mn2 53.78(7) 4_665 2_555 n
Sr1 Sr1 Mn2 53.78(7) 4_665 2_556 n
Sr1 Sr1 Mn2 56.61(7) 4_665 3_555 n
Sr1 Sr1 Mn2 56.61(7) 4_665 3_556 n
Sr1 Sr1 O1 140.06(11) 4_665 1_555 n
Sr1 Sr1 O1 47.67(9) 4_665 2_555 n
Sr1 Sr1 O1 123.15(8) 4_665 3_455 n
Sr1 Sr1 O1 44.04(8) 4_665 3_555 n
Sr1 Sr1 O2 95.53(8) 4_665 1_555 n
Sr1 Sr1 O2 95.53(8) 4_665 1_556 n
Sr1 Sr1 O2 130.28(6) 4_665 3_455 n
Sr1 Sr1 O2 130.28(6) 4_665 3_456 n
Sr1 Sr1 O3 45.393(32) 4_665 2_555 n
Mn2 Sr1 Mn2 72.25(8) 1_555 1_556 n
Mn2 Sr1 Mn2 108.848(6) 1_555 2_555 n
Mn2 Sr1 Mn2 173.76(7) 1_555 2_556 n
Mn2 Sr1 Mn2 74.01(8) 1_555 3_555 n
Mn2 Sr1 Mn2 114.77(11) 1_555 3_556 n
Mn2 Sr1 O1 36.26(4) 1_555 1_555 n
Mn2 Sr1 O1 142.44(5) 1_555 2_555 n
Mn2 Sr1 O1 92.79(9) 1_555 3_455 n
Mn2 Sr1 O1 97.54(9) 1_555 3_555 n
Mn2 Sr1 O2 35.40(8) 1_555 1_555 n
Mn2 Sr1 O2 90.06(10) 1_555 1_556 n
Mn2 Sr1 O2 39.27(8) 1_555 3_455 n
Mn2 Sr1 O2 95.85(9) 1_555 3_456 n
Mn2 Sr1 O3 92.04(5) 1_555 2_555 n
Mn2 Sr1 Mn2 173.76(7) 1_556 2_555 n
Mn2 Sr1 Mn2 108.848(6) 1_556 2_556 n
Mn2 Sr1 Mn2 114.77(11) 1_556 3_555 n
Mn2 Sr1 Mn2 74.01(8) 1_556 3_556 n
Mn2 Sr1 O1 36.26(4) 1_556 1_555 n
Mn2 Sr1 O1 142.44(5) 1_556 2_555 n
Mn2 Sr1 O1 92.79(9) 1_556 3_455 n
Mn2 Sr1 O1 97.54(9) 1_556 3_555 n
Mn2 Sr1 O2 90.06(10) 1_556 1_555 n
Mn2 Sr1 O2 35.40(8) 1_556 1_556 n
Mn2 Sr1 O2 95.85(9) 1_556 3_455 n
Mn2 Sr1 O2 39.27(8) 1_556 3_456 n
Mn2 Sr1 O3 151.05(10) 1_556 2_555 n
Mn2 Sr1 Mn2 69.37(7) 2_555 2_556 n
Mn2 Sr1 Mn2 71.22(10) 2_555 3_555 n
Mn2 Sr1 Mn2 110.39(8) 2_555 3_556 n
Mn2 Sr1 O1 145.10(4) 2_555 1_555 n
Mn2 Sr1 O1 34.85(4) 2_555 2_555 n
Mn2 Sr1 O1 81.04(8) 2_555 3_455 n
Mn2 Sr1 O1 88.44(8) 2_555 3_555 n
Mn2 Sr1 O2 94.14(6) 2_555 1_555 n
Mn2 Sr1 O2 149.30(11) 2_555 1_556 n
Mn2 Sr1 O2 81.98(7) 2_555 3_455 n
Mn2 Sr1 O2 134.93(11) 2_555 3_456 n
Mn2 Sr1 O3 34.91(6) 2_555 2_555 n
Mn2 Sr1 Mn2 110.39(8) 2_556 3_555 n
Mn2 Sr1 Mn2 71.22(10) 2_556 3_556 n
Mn2 Sr1 O1 145.10(4) 2_556 1_555 n
Mn2 Sr1 O1 34.85(4) 2_556 2_555 n
Mn2 Sr1 O1 81.04(8) 2_556 3_455 n
Mn2 Sr1 O1 88.44(8) 2_556 3_555 n
Mn2 Sr1 O2 149.30(11) 2_556 1_555 n
Mn2 Sr1 O2 94.14(6) 2_556 1_556 n
Mn2 Sr1 O2 134.93(11) 2_556 3_455 n
Mn2 Sr1 O2 81.98(7) 2_556 3_456 n
Mn2 Sr1 O3 89.44(7) 2_556 2_555 n
Mn2 Sr1 Mn2 72.16(9) 3_555 3_556 n
Mn2 Sr1 O1 92.41(9) 3_555 1_555 n
Mn2 Sr1 O1 93.84(9) 3_555 2_555 n
Mn2 Sr1 O1 142.79(5) 3_555 3_455 n
Mn2 Sr1 O1 36.19(5) 3_555 3_555 n
Mn2 Sr1 O2 38.93(7) 3_555 1_555 n
Mn2 Sr1 O2 92.14(9) 3_555 1_556 n
Mn2 Sr1 O2 91.17(6) 3_555 3_455 n
Mn2 Sr1 O2 153.59(11) 3_555 3_456 n
Mn2 Sr1 O3 36.32(5) 3_555 2_555 n
Mn2 Sr1 O1 92.41(9) 3_556 1_555 n
Mn2 Sr1 O1 93.84(9) 3_556 2_555 n
Mn2 Sr1 O1 142.79(5) 3_556 3_455 n
Mn2 Sr1 O1 36.19(5) 3_556 3_555 n
Mn2 Sr1 O2 92.14(9) 3_556 1_555 n
Mn2 Sr1 O2 38.93(7) 3_556 1_556 n
Mn2 Sr1 O2 153.59(11) 3_556 3_455 n
Mn2 Sr1 O2 91.17(6) 3_556 3_456 n
Mn2 Sr1 O3 91.88(7) 3_556 2_555 n
O1 Sr1 O1 172.27(8) 1_555 2_555 n
O1 Sr1 O1 96.79(9) 1_555 3_455 n
O1 Sr1 O1 96.02(9) 1_555 3_555 n
O1 Sr1 O2 57.78(8) 1_555 1_555 n
O1 Sr1 O2 57.78(8) 1_555 1_556 n
O1 Sr1 O2 67.36(8) 1_555 3_455 n
O1 Sr1 O2 67.36(8) 1_555 3_456 n
O1 Sr1 O3 122.58(6) 1_555 2_555 n
O1 Sr1 O1 75.48(10) 2_555 3_455 n
O1 Sr1 O1 91.71(8) 2_555 3_555 n
O1 Sr1 O2 126.42(8) 2_555 1_555 n
O1 Sr1 O2 126.42(8) 2_555 1_556 n
O1 Sr1 O2 107.93(9) 2_555 3_455 n
O1 Sr1 O2 107.93(9) 2_555 3_456 n
O1 Sr1 O3 61.78(6) 2_555 2_555 n
O1 Sr1 O1 167.19(10) 3_455 3_555 n
O1 Sr1 O2 123.11(7) 3_455 1_555 n
O1 Sr1 O2 123.11(7) 3_455 1_556 n
O1 Sr1 O2 60.13(7) 3_455 3_455 n
O1 Sr1 O2 60.13(7) 3_455 3_456 n
O1 Sr1 O3 112.58(5) 3_455 2_555 n
O1 Sr1 O2 64.66(7) 3_555 1_555 n
O1 Sr1 O2 64.66(7) 3_555 1_556 n
O1 Sr1 O2 125.79(7) 3_555 3_455 n
O1 Sr1 O2 125.79(7) 3_555 3_456 n
O1 Sr1 O3 59.68(4) 3_555 2_555 n
O2 Sr1 O2 87.59(11) 1_555 1_556 n
O2 Sr1 O2 63.057(30) 1_555 3_455 n
O2 Sr1 O2 125.13(9) 1_555 3_456 n
O2 Sr1 O3 64.85(5) 1_555 2_555 n
O2 Sr1 O2 125.13(9) 1_556 3_455 n
O2 Sr1 O2 63.057(30) 1_556 3_456 n
O2 Sr1 O3 124.08(9) 1_556 2_555 n
O2 Sr1 O2 95.98(11) 3_455 3_456 n
O2 Sr1 O3 85.70(4) 3_455 2_555 n
O2 Sr1 O3 169.44(11) 3_456 2_555 n
Sr1 Mn2 Sr1 72.25(8) 1_554 1_555 n
Sr1 Mn2 Sr1 109.175(4) 1_554 2_544 n
Sr1 Mn2 Sr1 178.12(10) 1_554 2_545 n
Sr1 Mn2 Sr1 69.45(7) 1_554 3_454 n
Sr1 Mn2 Sr1 110.08(12) 1_554 3_455 n
Sr1 Mn2 O1 58.45(14) 1_554 1_554 n
Sr1 Mn2 O1 130.41(16) 1_554 1_555 n
Sr1 Mn2 O2 58.23(9) 1_554 1_555 n
Sr1 Mn2 O2 52.47(9) 1_554 3_455 n
Sr1 Mn2 O3 125.21(13) 1_554 1_555 n
Sr1 Mn2 Sr1 178.12(10) 1_555 2_544 n
Sr1 Mn2 Sr1 109.175(4) 1_555 2_545 n
Sr1 Mn2 Sr1 110.08(12) 1_555 3_454 n
Sr1 Mn2 Sr1 69.45(7) 1_555 3_455 n
Sr1 Mn2 O1 130.41(16) 1_555 1_554 n
Sr1 Mn2 O1 58.45(14) 1_555 1_555 n
Sr1 Mn2 O2 58.23(9) 1_555 1_555 n
Sr1 Mn2 O2 52.47(9) 1_555 3_455 n
Sr1 Mn2 O3 125.21(13) 1_555 1_555 n
Sr1 Mn2 Sr1 69.37(7) 2_544 2_545 n
Sr1 Mn2 Sr1 69.61(8) 2_544 3_454 n
Sr1 Mn2 Sr1 108.78(10) 2_544 3_455 n
Sr1 Mn2 O1 51.16(14) 2_544 1_554 n
Sr1 Mn2 O1 120.23(16) 2_544 1_555 n
Sr1 Mn2 O2 123.50(13) 2_544 1_555 n
Sr1 Mn2 O2 127.30(12) 2_544 3_455 n
Sr1 Mn2 O3 53.01(7) 2_544 1_555 n
Sr1 Mn2 Sr1 108.78(10) 2_545 3_454 n
Sr1 Mn2 Sr1 69.61(8) 2_545 3_455 n
Sr1 Mn2 O1 120.23(16) 2_545 1_554 n
Sr1 Mn2 O1 51.16(14) 2_545 1_555 n
Sr1 Mn2 O2 123.50(13) 2_545 1_555 n
Sr1 Mn2 O2 127.30(12) 2_545 3_455 n
Sr1 Mn2 O3 53.01(7) 2_545 1_555 n
Sr1 Mn2 Sr1 72.16(9) 3_454 3_455 n
Sr1 Mn2 O1 58.86(11) 3_454 1_554 n
Sr1 Mn2 O1 130.78(18) 3_454 1_555 n
Sr1 Mn2 O2 127.57(11) 3_454 1_555 n
Sr1 Mn2 O2 57.70(10) 3_454 3_455 n
Sr1 Mn2 O3 55.76(9) 3_454 1_555 n
Sr1 Mn2 O1 130.78(18) 3_455 1_554 n
Sr1 Mn2 O1 58.86(11) 3_455 1_555 n
Sr1 Mn2 O2 127.57(11) 3_455 1_555 n
Sr1 Mn2 O2 57.70(10) 3_455 3_455 n
Sr1 Mn2 O3 55.76(9) 3_455 1_555 n
O1 Mn2 O1 166.91(29) 1_554 1_555 n
O1 Mn2 O2 89.25(14) 1_554 1_555 n
O1 Mn2 O2 96.51(15) 1_554 3_455 n
O1 Mn2 O3 90.20(14) 1_554 1_555 n
O1 Mn2 O2 89.25(14) 1_555 1_555 n
O1 Mn2 O2 96.51(15) 1_555 3_455 n
O1 Mn2 O3 90.20(14) 1_555 1_555 n
O2 Mn2 O2 90.37(13) 1_555 3_455 n
O2 Mn2 O3 175.14(21) 1_555 1_555 n
O2 Mn2 O3 94.49(17) 3_455 1_555 n
La1 O1 Sr1 171.58(12) 2_545 1_555 n
La1 O1 Sr1 0.0 2_545 2_545 n
La1 O1 Sr1 88.29(8) 2_545 3_455 n
La1 O1 Sr1 104.52(10) 2_545 3_555 n
La1 O1 Mn2 93.99(14) 2_545 1_555 n
La1 O1 Mn2 93.99(14) 2_545 1_556 n
Sr1 O1 Sr1 171.58(12) 1_555 2_545 n
Sr1 O1 Sr1 83.29(8) 1_555 3_455 n
Sr1 O1 Sr1 83.90(8) 1_555 3_555 n
Sr1 O1 Mn2 85.29(14) 1_555 1_555 n
Sr1 O1 Mn2 85.29(14) 1_555 1_556 n
Sr1 O1 Sr1 88.29(8) 2_545 3_455 n
Sr1 O1 Sr1 104.52(10) 2_545 3_555 n
Sr1 O1 Mn2 93.99(14) 2_545 1_555 n
Sr1 O1 Mn2 93.99(14) 2_545 1_556 n
Sr1 O1 Sr1 167.19(10) 3_455 3_555 n
Sr1 O1 Mn2 84.94(14) 3_455 1_555 n
Sr1 O1 Mn2 84.94(14) 3_455 1_556 n
Sr1 O1 Mn2 94.01(14) 3_555 1_555 n
Sr1 O1 Mn2 94.01(14) 3_555 1_556 n
Mn2 O1 Mn2 166.91(29) 1_555 1_556 n
La1 O2 La1 95.98(11) 3_554 3_555 n
La1 O2 Sr1 87.63(5) 3_554 1_554 n
La1 O2 Sr1 170.79(10) 3_554 1_555 n
La1 O2 Sr1 0.0 3_554 3_554 n
La1 O2 Sr1 95.98(11) 3_554 3_555 n
La1 O2 Mn2 101.18(11) 3_554 1_555 n
La1 O2 Mn2 88.26(11) 3_554 3_555 n
La1 O2 Sr1 170.79(10) 3_555 1_554 n
La1 O2 Sr1 87.63(5) 3_555 1_555 n
La1 O2 Sr1 95.98(11) 3_555 3_554 n
La1 O2 Sr1 0.0 3_555 3_555 n
La1 O2 Mn2 101.18(11) 3_555 1_555 n
La1 O2 Mn2 88.26(11) 3_555 3_555 n
Sr1 O2 Sr1 87.59(11) 1_554 1_555 n
Sr1 O2 Sr1 87.63(5) 1_554 3_554 n
Sr1 O2 Sr1 170.79(10) 1_554 3_555 n
Sr1 O2 Mn2 86.37(11) 1_554 1_555 n
Sr1 O2 Mn2 83.37(10) 1_554 3_555 n
Sr1 O2 Sr1 170.79(10) 1_555 3_554 n
Sr1 O2 Sr1 87.63(5) 1_555 3_555 n
Sr1 O2 Mn2 86.37(11) 1_555 1_555 n
Sr1 O2 Mn2 83.37(10) 1_555 3_555 n
Sr1 O2 Sr1 95.98(11) 3_554 3_555 n
Sr1 O2 Mn2 101.18(11) 3_554 1_555 n
Sr1 O2 Mn2 88.26(11) 3_554 3_555 n
Sr1 O2 Mn2 101.18(11) 3_555 1_555 n
Sr1 O2 Mn2 88.26(11) 3_555 3_555 n
Mn2 O2 Mn2 165.76(20) 1_555 3_555 n
La1 O3 La1 90.79(6) 2_544 2_545 n
La1 O3 La1 89.21(6) 2_544 3_454 n
La1 O3 La1 179.972 2_544 3_455 n
La1 O3 Sr1 0.0 2_544 2_544 n
La1 O3 Sr1 90.79(6) 2_544 2_545 n
La1 O3 Sr1 89.21(6) 2_544 3_454 n
La1 O3 Sr1 179.972 2_544 3_455 n
La1 O3 Mn2 92.08(9) 2_544 1_555 n
La1 O3 Mn2 87.92(9) 2_544 4_555 n
La1 O3 La1 179.9657 2_545 3_454 n
La1 O3 La1 89.21(6) 2_545 3_455 n
La1 O3 Sr1 90.79(6) 2_545 2_544 n
La1 O3 Sr1 0.0 2_545 2_545 n
La1 O3 Sr1 179.9657 2_545 3_454 n
La1 O3 Sr1 89.21(6) 2_545 3_455 n
La1 O3 Mn2 92.08(9) 2_545 1_555 n
La1 O3 Mn2 87.92(9) 2_545 4_555 n
La1 O3 La1 90.79(6) 3_454 3_455 n
La1 O3 Sr1 89.21(6) 3_454 2_544 n
La1 O3 Sr1 179.9657 3_454 2_545 n
La1 O3 Sr1 0.0 3_454 3_454 n
La1 O3 Sr1 90.79(6) 3_454 3_455 n
La1 O3 Mn2 87.92(9) 3_454 1_555 n
La1 O3 Mn2 92.08(9) 3_454 4_555 n
La1 O3 Sr1 179.972 3_455 2_544 n
La1 O3 Sr1 89.21(6) 3_455 2_545 n
La1 O3 Sr1 90.79(6) 3_455 3_454 n
La1 O3 Sr1 0.0 3_455 3_455 n
La1 O3 Mn2 87.92(9) 3_455 1_555 n
La1 O3 Mn2 92.08(9) 3_455 4_555 n
Sr1 O3 Sr1 90.79(6) 2_544 2_545 n
Sr1 O3 Sr1 89.21(6) 2_544 3_454 n
Sr1 O3 Sr1 179.972 2_544 3_455 n
Sr1 O3 Mn2 92.08(9) 2_544 1_555 n
Sr1 O3 Mn2 87.92(9) 2_544 4_555 n
Sr1 O3 Sr1 179.9657 2_545 3_454 n
Sr1 O3 Sr1 89.21(6) 2_545 3_455 n
Sr1 O3 Mn2 92.08(9) 2_545 1_555 n
Sr1 O3 Mn2 87.92(9) 2_545 4_555 n
Sr1 O3 Sr1 90.79(6) 3_454 3_455 n
Sr1 O3 Mn2 87.92(9) 3_454 1_555 n
Sr1 O3 Mn2 92.08(9) 3_454 4_555 n
Sr1 O3 Mn2 87.92(9) 3_455 1_555 n
Sr1 O3 Mn2 92.08(9) 3_455 4_555 n
Mn2 O3 Mn2 179.972 1_555 4_555 n

loop_
_geom_bond_atom_site_label_1
_geom_bond_atom_site_label_2
_geom_bond_distance
_geom_bond_site_symmetry_2
_geom_bond_publ_flag
La1 La1 3.88944(11) 1_554 n
La1 La1 3.88944(11) 1_556 n
La1 La1 3.7598(32) 3_455 n
La1 La1 3.7598(32) 3_555 n
La1 La1 3.836(4) 4_665 n
La1 Sr1 3.88944(11) 1_554 n
La1 Sr1 3.88944(11) 1_556 n
La1 Sr1 3.7598(32) 3_455 n
La1 Sr1 3.7598(32) 3_555 n
La1 Sr1 4.328(4) 4_565 n
La1 Sr1 3.836(4) 4_665 n
La1 Mn2 3.2986(31) 1_555 n
La1 Mn2 3.2986(31) 1_556 n
La1 Mn2 3.4174(32) 2_555 n
La1 Mn2 3.4174(32) 2_556 n
La1 Mn2 3.530(4) 3_455 n
La1 Mn2 3.530(4) 3_456 n
La1 Mn2 3.302(4) 3_555 n
La1 Mn2 3.302(4) 3_556 n
La1 O1 2.821(5) 1_555 n
La1 O1 2.668(5) 2_555 n
La1 O1 2.8037(33) 3_455 n
La1 O1 2.8374(34) 3_555 n
La1 O2 2.8100(27) 1_555 n
La1 O2 2.8100(27) 1_556 n
La1 O2 2.6172(23) 3_455 n
La1 O2 2.6172(23) 3_456 n
La1 O3 2.7316(15) 2_555 n
La1 O3 2.7316(15) 2_556 n
Sr1 La1 3.88944(11) 1_554 n
Sr1 La1 3.88944(11) 1_556 n
Sr1 La1 3.7598(32) 3_455 n
Sr1 La1 3.7598(32) 3_555 n
Sr1 La1 4.328(4) 4_565 n
Sr1 La1 3.836(4) 4_665 n
Sr1 Sr1 3.88944(11) 1_554 n
Sr1 Sr1 3.88944(11) 1_556 n
Sr1 Sr1 3.7598(32) 3_455 n
Sr1 Sr1 3.7598(32) 3_555 n
Sr1 Sr1 4.328(4) 4_565 n
Sr1 Sr1 3.836(4) 4_665 n
Sr1 Mn2 3.2986(31) 1_555 n
Sr1 Mn2 3.2986(31) 1_556 n
Sr1 Mn2 3.4174(32) 2_555 n
Sr1 Mn2 3.4174(32) 2_556 n
Sr1 Mn2 3.530(4) 3_455 n
Sr1 Mn2 3.530(4) 3_456 n
Sr1 Mn2 3.302(4) 3_555 n
Sr1 Mn2 3.302(4) 3_556 n
Sr1 O1 2.821(5) 1_555 n
Sr1 O1 2.668(5) 2_555 n
Sr1 O1 2.8037(33) 3_455 n
Sr1 O1 2.8374(34) 3_555 n
Sr1 O2 2.8100(27) 1_555 n
Sr1 O2 2.8100(27) 1_556 n
Sr1 O2 2.6172(23) 3_455 n
Sr1 O2 2.6172(23) 3_456 n
Sr1 O3 2.7316(15) 2_555 n
Sr1 O3 2.7316(15) 2_556 n
Mn2 La1 3.2986(31) 1_554 n
Mn2 La1 3.2986(31) 1_555 n
Mn2 La1 3.4174(32) 2_544 n
Mn2 La1 3.4174(32) 2_545 n
Mn2 La1 3.302(4) 3_454 n
Mn2 La1 3.302(4) 3_455 n
Mn2 La1 3.530(4) 3_554 n
Mn2 La1 3.530(4) 3_555 n
Mn2 Sr1 3.2986(31) 1_554 n
Mn2 Sr1 3.2986(31) 1_555 n
Mn2 Sr1 3.4174(32) 2_544 n
Mn2 Sr1 3.4174(32) 2_545 n
Mn2 Sr1 3.302(4) 3_454 n
Mn2 Sr1 3.302(4) 3_455 n
Mn2 Sr1 3.530(4) 3_554 n
Mn2 Sr1 3.530(4) 3_555 n
Mn2 O1 1.9575(6) 1_554 n
Mn2 O1 1.9575(6) 1_555 n
Mn2 O2 1.915(4) 1_555 n
Mn2 O2 2.089(4) 3_455 n
Mn2 O3 1.9569(34) 1_555 n
O1 La1 2.821(5) 1_555 n
O1 La1 2.668(5) 2_545 n
O1 La1 2.8374(34) 3_455 n
O1 La1 2.8037(33) 3_555 n
O1 Sr1 2.821(5) 1_555 n
O1 Sr1 2.668(5) 2_545 n
O1 Sr1 2.8374(34) 3_455 n
O1 Sr1 2.8037(33) 3_555 n
O1 Mn2 1.9575(6) 1_555 n
O1 Mn2 1.9575(6) 1_556 n
O2 La1 2.8100(27) 1_554 n
O2 La1 2.8100(27) 1_555 n
O2 La1 2.6172(23) 3_554 n
O2 La1 2.6172(23) 3_555 n
O2 Sr1 2.8100(27) 1_554 n
O2 Sr1 2.8100(27) 1_555 n
O2 Sr1 2.6172(23) 3_554 n
O2 Sr1 2.6172(23) 3_555 n
O2 Mn2 1.915(4) 1_555 n
O2 Mn2 2.089(4) 3_555 n
O3 La1 2.7316(15) 2_544 n
O3 La1 2.7316(15) 2_545 n
O3 La1 2.7316(15) 3_454 n
O3 La1 2.7316(15) 3_455 n
O3 Sr1 2.7316(15) 2_544 n
O3 Sr1 2.7316(15) 2_545 n
O3 Sr1 2.7316(15) 3_454 n
O3 Sr1 2.7316(15) 3_455 n
O3 Mn2 1.9569(34) 1_555 n
O3 Mn2 1.9569(34) 4_555 n
